data_7013302
loop_
_publ_author_name
'Opris, Laura M.'
'Silvestru, Anca'
'Silvestru, Cristian'
'Breunig, Hans J.'
'Lork, Enno'

_publ_section_title
;
 Solid-state structure and solution behaviour of hypervalent
 organoantimony halides containing 2-(Me2NCH2)C6H4? moieties
;
_journal_issue 22
_journal_name_full 'Dalton Transactions'
_journal_page_first 4367
_journal_paper_doi 10.1039/b306299f
_journal_year 2003
_chemical_formula_moiety 'C9 H12 Cl2 N Sb'
_chemical_formula_sum 'C9 H12 Cl2 N Sb'
_chemical_formula_weight 326.85
_chemical_name_systematic
;
?
;
_space_group_IT_number 33
_symmetry_cell_setting orthorhombic
_symmetry_space_group_name_Hall 'P 2c -2n'
_symmetry_space_group_name_H-M 'P n a 21'
_atom_sites_solution_hydrogens geom
_atom_sites_solution_primary direct
_atom_sites_solution_secondary difmap
_audit_creation_method SHELXL-97
_cell_angle_alpha 90.00
_cell_angle_beta 90.00
_cell_angle_gamma 90.00
_cell_formula_units_Z 4
_cell_length_a 11.8382(13)
_cell_length_b 14.6215(15)
_cell_length_c 6.7329(10)
_cell_measurement_reflns_used 84
_cell_measurement_temperature 173(2)
_cell_measurement_theta_max 12.39
_cell_measurement_theta_min 2.79
_cell_volume 1165.4(2)
_computing_cell_refinement 'Bruker XSCANS'
_computing_data_collection 'Bruker XSCANS'
_computing_data_reduction 'Bruker SHELXTL'
_computing_molecular_graphics 'Bruker SHELXTL'
_computing_publication_material 'Bruker SHELXTL'
_computing_structure_refinement 'SHELXL-97 (Sheldrick, 1997)'
_computing_structure_solution 'SHELXS-97 (Sheldrick, 1990)'
_diffrn_ambient_temperature 173(2)
_diffrn_measured_fraction_theta_full 0.999
_diffrn_measured_fraction_theta_max 0.999
_diffrn_measurement_device_type 'Siemens P4'
_diffrn_measurement_method '2\q/\w scans'
_diffrn_radiation_monochromator graphite
_diffrn_radiation_source 'normal-focus sealed tube'
_diffrn_radiation_type MoK\a
_diffrn_radiation_wavelength 0.71073
_diffrn_reflns_av_R_equivalents 0.0215
_diffrn_reflns_av_sigmaI/netI 0.0408
_diffrn_reflns_limit_h_max 15
_diffrn_reflns_limit_h_min -15
_diffrn_reflns_limit_k_max 18
_diffrn_reflns_limit_k_min -18
_diffrn_reflns_limit_l_max 8
_diffrn_reflns_limit_l_min -8
_diffrn_reflns_number 2930
_diffrn_reflns_theta_full 27.49
_diffrn_reflns_theta_max 27.49
_diffrn_reflns_theta_min 2.79
_diffrn_standards_decay_% 'random variation +/-2.0'
_diffrn_standards_interval_count 197
_diffrn_standards_number 3
_exptl_absorpt_coefficient_mu 2.782
_exptl_absorpt_correction_T_max 0.4890
_exptl_absorpt_correction_T_min 0.4024
_exptl_absorpt_correction_type refdelf
_exptl_absorpt_process_details 'Stuart & Walker, Acta Cryst A (1983)'
_exptl_crystal_colour colorless
_exptl_crystal_density_diffrn 1.863
_exptl_crystal_density_method 'not measured'
_exptl_crystal_description blocks
_exptl_crystal_F_000 632
_exptl_crystal_size_max 0.40
_exptl_crystal_size_mid 0.30
_exptl_crystal_size_min 0.30
_refine_diff_density_max 0.678
_refine_diff_density_min -0.697
_refine_diff_density_rms 0.143
_refine_ls_abs_structure_details 'Flack H D (1983), Acta Cryst. A39, 876-881'
_refine_ls_abs_structure_Flack 0.00(4)
_refine_ls_extinction_method none
_refine_ls_goodness_of_fit_ref 1.065
_refine_ls_hydrogen_treatment refU
_refine_ls_matrix_type full
_refine_ls_number_parameters 123
_refine_ls_number_reflns 2493
_refine_ls_number_restraints 1
_refine_ls_restrained_S_all 1.065
_refine_ls_R_factor_all 0.0396
_refine_ls_R_factor_gt 0.0348
_refine_ls_shift/su_max 0.001
_refine_ls_shift/su_mean 0.000
_refine_ls_structure_factor_coef Fsqd
_refine_ls_weighting_details 'calc w=1/[\s^2^(Fo^2^)+(0.0646P)^2^+0.0000P] where P=(Fo^2^+2Fc^2^)/3'
_refine_ls_weighting_scheme calc
_refine_ls_wR_factor_gt 0.0929
_refine_ls_wR_factor_ref 0.0960
_reflns_number_gt 2295
_reflns_number_total 2493
_reflns_threshold_expression >2\s(I)
_cod_data_source_file b306299f.txt
_cod_data_source_block cs12
_cod_depositor_comments
;
The following automatic conversions were performed:
'_symmetry_cell_setting' value 'Orthorhombic' changed to 'orthorhombic'
according to '/home/saulius/struct/CIF-dictionaries/cif_core.dic'
dictionary named 'cif_core.dic' version 2.4.1 from
2010-06-29.

'_exptl_absorpt_correction_type' value 'refdelF' changed to
'refdelf' according to
'/home/saulius/struct/CIF-dictionaries/cif_core.dic' dictionary named
'cif_core.dic' version 2.4.1 from 2010-06-29.

Automatic conversion script
Id: cif_fix_enum 1527 2010-12-29 10:47:43Z saulius 
;
_cod_database_code 7013302

loop_
_symmetry_equiv_pos_as_xyz
'x, y, z'
'-x, -y, z+1/2'
'x+1/2, -y+1/2, z'
'-x+1/2, y+1/2, z+1/2'

loop_
_atom_site_label
_atom_site_type_symbol
_atom_site_fract_x
_atom_site_fract_y
_atom_site_fract_z
_atom_site_U_iso_or_equiv
_atom_site_adp_type
_atom_site_occupancy
_atom_site_symmetry_multiplicity
_atom_site_calc_flag
_atom_site_refinement_flags
_atom_site_disorder_assembly
_atom_site_disorder_group
Sb1 Sb 0.67526(2) 0.520448(18) 0.20521(7) 0.01890(11) Uani 1 1 d . . .
Cl1 Cl 0.84270(13) 0.50521(12) 0.0053(3) 0.0295(3) Uani 1 1 d . . .
Cl2 Cl 0.56819(13) 0.43934(10) -0.0745(3) 0.0357(4) Uani 1 1 d . . .
N1 N 0.7851(4) 0.6279(3) 0.3950(8) 0.0251(10) Uani 1 1 d . . .
C1 C 0.8030(5) 0.7071(4) 0.2621(11) 0.0319(16) Uani 1 1 d . . .
H1A H 0.8194 0.7621 0.3427 0.057(19) Uiso 1 1 calc R . .
H1B H 0.8691 0.6953 0.1756 0.057(19) Uiso 1 1 calc R . .
C2 C 0.7111(6) 0.6518(5) 0.5663(12) 0.0375(16) Uani 1 1 d . . .
H2A H 0.7474 0.6995 0.6461 0.052(10) Uiso 1 1 calc R . .
H2B H 0.6989 0.5973 0.6485 0.052(10) Uiso 1 1 calc R . .
H2C H 0.6383 0.6742 0.5170 0.052(10) Uiso 1 1 calc R . .
C3 C 0.8937(5) 0.5912(5) 0.4686(11) 0.0361(15) Uani 1 1 d . . .
H3A H 0.9274 0.5518 0.3669 0.052(10) Uiso 1 1 calc R . .
H3B H 0.8805 0.5555 0.5896 0.052(10) Uiso 1 1 calc R . .
H3C H 0.9451 0.6419 0.4980 0.052(10) Uiso 1 1 calc R . .
C4 C 0.7026(5) 0.7239(3) 0.1382(9) 0.0210(11) Uani 1 1 d . . .
C5 C 0.6313(4) 0.6520(3) 0.0863(9) 0.0184(10) Uani 1 1 d . . .
C6 C 0.5365(5) 0.6659(4) -0.0314(10) 0.0265(12) Uani 1 1 d . . .
H6 H 0.4871 0.6165 -0.0604 0.040(10) Uiso 1 1 calc R . .
C7 C 0.5147(6) 0.7527(4) -0.1064(11) 0.0322(13) Uani 1 1 d . . .
H7 H 0.4512 0.7624 -0.1899 0.040(10) Uiso 1 1 calc R . .
C8 C 0.5859(6) 0.8256(4) -0.0592(12) 0.0387(17) Uani 1 1 d . . .
H8 H 0.5715 0.8845 -0.1129 0.040(10) Uiso 1 1 calc R . .
C9 C 0.6775(6) 0.8122(4) 0.0657(13) 0.0383(18) Uani 1 1 d . . .
H9 H 0.7235 0.8626 0.1027 0.040(10) Uiso 1 1 calc R . .

loop_
_atom_site_aniso_label
_atom_site_aniso_U_11
_atom_site_aniso_U_22
_atom_site_aniso_U_33
_atom_site_aniso_U_23
_atom_site_aniso_U_13
_atom_site_aniso_U_12
Sb1 0.01886(16) 0.01843(16) 0.01943(18) 0.00159(18) -0.0002(2) 0.00084(10)
Cl1 0.0228(6) 0.0390(6) 0.0268(8) -0.0057(7) 0.0043(6) 0.0058(5)
Cl2 0.0327(7) 0.0276(6) 0.0467(10) -0.0143(7) -0.0122(7) 0.0022(5)
N1 0.024(2) 0.032(2) 0.020(2) -0.005(2) -0.005(2) -0.0015(19)
C1 0.029(3) 0.026(3) 0.040(5) -0.004(2) -0.006(3) -0.006(2)
C2 0.037(3) 0.044(3) 0.031(4) -0.014(3) 0.004(3) 0.002(3)
C3 0.031(3) 0.044(3) 0.033(4) -0.011(3) -0.009(3) 0.008(3)
C4 0.030(3) 0.015(2) 0.018(3) 0.0032(18) 0.002(2) -0.001(2)
C5 0.019(2) 0.019(2) 0.017(3) 0.0025(19) 0.000(2) 0.0035(18)
C6 0.025(3) 0.027(2) 0.028(3) -0.001(2) -0.003(3) 0.006(2)
C7 0.034(3) 0.032(3) 0.030(3) 0.008(3) 0.002(3) 0.011(2)
C8 0.053(4) 0.023(2) 0.040(4) 0.012(3) 0.006(4) 0.009(3)
C9 0.047(4) 0.015(2) 0.053(5) 0.008(3) 0.010(3) 0.001(2)

loop_
_atom_type_symbol
_atom_type_description
_atom_type_scat_dispersion_real
_atom_type_scat_dispersion_imag
_atom_type_scat_source
C C 0.0033 0.0016 'International Tables Vol C Tables 4.2.6.8 and 6.1.1.4'
H H 0.0000 0.0000 'International Tables Vol C Tables 4.2.6.8 and 6.1.1.4'
N N 0.0061 0.0033 'International Tables Vol C Tables 4.2.6.8 and 6.1.1.4'
Cl Cl 0.1484 0.1585 'International Tables Vol C Tables 4.2.6.8 and 6.1.1.4'
Sb Sb -0.5866 1.5461 'International Tables Vol C Tables 4.2.6.8 and 6.1.1.4'

loop_
_geom_angle_atom_site_label_1
_geom_angle_atom_site_label_2
_geom_angle_atom_site_label_3
_geom_angle
_geom_angle_site_symmetry_1
_geom_angle_site_symmetry_3
_geom_angle_publ_flag
C5 Sb1 N1 75.2(2) . . ?
C5 Sb1 Cl1 94.26(15) . . ?
N1 Sb1 Cl1 84.98(13) . . ?
C5 Sb1 Cl2 91.18(16) . . ?
N1 Sb1 Cl2 163.76(14) . . ?
Cl1 Sb1 Cl2 87.33(6) . . ?
C3 N1 C1 111.2(5) . . ?
C3 N1 C2 109.7(5) . . ?
C1 N1 C2 111.7(5) . . ?
C3 N1 Sb1 114.3(4) . . ?
C1 N1 Sb1 105.5(4) . . ?
C2 N1 Sb1 104.3(4) . . ?
C4 C1 N1 110.9(5) . . ?
C5 C4 C9 118.4(6) . . ?
C5 C4 C1 120.4(5) . . ?
C9 C4 C1 121.2(5) . . ?
C6 C5 C4 121.5(5) . . ?
C6 C5 Sb1 122.7(4) . . ?
C4 C5 Sb1 115.8(4) . . ?
C5 C6 C7 119.4(6) . . ?
C6 C7 C8 120.2(6) . . ?
C9 C8 C7 120.2(6) . . ?
C8 C9 C4 120.2(6) . . ?

loop_
_geom_bond_atom_site_label_1
_geom_bond_atom_site_label_2
_geom_bond_distance
_geom_bond_site_symmetry_2
_geom_bond_publ_flag
Sb1 C5 2.147(5) . ?
Sb1 N1 2.406(5) . ?
Sb1 Cl1 2.4062(17) . ?
Sb1 Cl2 2.5615(16) . ?
N1 C3 1.479(8) . ?
N1 C1 1.479(8) . ?
N1 C2 1.490(9) . ?
C1 C4 1.474(8) . ?
C4 C5 1.392(8) . ?
C4 C9 1.412(8) . ?
C5 C6 1.388(8) . ?
C6 C7 1.390(8) . ?
C7 C8 1.395(10) . ?
C8 C9 1.387(11) . ?

loop_
_geom_torsion_atom_site_label_1
_geom_torsion_atom_site_label_2
_geom_torsion_atom_site_label_3
_geom_torsion_atom_site_label_4
_geom_torsion
_geom_torsion_site_symmetry_1
_geom_torsion_site_symmetry_2
_geom_torsion_site_symmetry_3
_geom_torsion_site_symmetry_4
_geom_torsion_publ_flag
C5 Sb1 N1 C3 -150.3(5) . . . . ?
Cl1 Sb1 N1 C3 -54.6(5) . . . . ?
Cl2 Sb1 N1 C3 -116.6(5) . . . . ?
C5 Sb1 N1 C1 -27.8(4) . . . . ?
Cl1 Sb1 N1 C1 67.9(4) . . . . ?
Cl2 Sb1 N1 C1 5.9(7) . . . . ?
C5 Sb1 N1 C2 89.9(4) . . . . ?
Cl1 Sb1 N1 C2 -174.3(4) . . . . ?
Cl2 Sb1 N1 C2 123.7(5) . . . . ?
C3 N1 C1 C4 160.9(5) . . . . ?
C2 N1 C1 C4 -76.2(6) . . . . ?
Sb1 N1 C1 C4 36.5(5) . . . . ?
N1 C1 C4 C5 -28.7(8) . . . . ?
N1 C1 C4 C9 152.7(6) . . . . ?
C9 C4 C5 C6 -0.9(9) . . . . ?
C1 C4 C5 C6 -179.5(6) . . . . ?
C9 C4 C5 Sb1 -179.5(5) . . . . ?
C1 C4 C5 Sb1 1.8(7) . . . . ?
N1 Sb1 C5 C6 -164.0(5) . . . . ?
Cl1 Sb1 C5 C6 112.4(5) . . . . ?
Cl2 Sb1 C5 C6 25.0(5) . . . . ?
N1 Sb1 C5 C4 14.6(4) . . . . ?
Cl1 Sb1 C5 C4 -69.0(4) . . . . ?
Cl2 Sb1 C5 C4 -156.4(4) . . . . ?
C4 C5 C6 C7 2.7(10) . . . . ?
Sb1 C5 C6 C7 -178.7(5) . . . . ?
C5 C6 C7 C8 -1.7(10) . . . . ?
C6 C7 C8 C9 -1.2(11) . . . . ?
C7 C8 C9 C4 3.1(11) . . . . ?
C5 C4 C9 C8 -2.1(10) . . . . ?
C1 C4 C9 C8 176.6(6) . . . . ?
